data_4518913
loop_
_publ_author_name
'Balijapelly, Srikanth'
'Zhang, Qi'
'Sandineni, Prashanth'
'Adhikary, Amit'
'Mohapatra, Sudip'
'Sundaramoorthy, Santhoshkumar'
'Gerasimchuck, Nikolay'
'Chernatynskiy, Aleksandr V.'
'Choudhury, Amitava'

_publ_section_title
;
 High Sodium-Ion Conductivity in Interlocked Quaternary Chalcogenides
 Built with Supertetrahedral Building Units
;
_journal_name_full 'ACS Applied Energy Materials'
_journal_paper_doi 10.1021/acsaem.1c01270
_journal_year 2021
_chemical_formula_sum 'Ga Na3 Se4 Zn'
_chemical_formula_weight 519.90
_space_group_crystal_system tetragonal
_space_group_IT_number 142
_space_group_name_Hall '-I 4bd 2c'
_space_group_name_H-M_alt 'I 41/a c d :2'
_audit_creation_method SHELXL-2014/7
_cell_angle_alpha 90
_cell_angle_beta 90
_cell_angle_gamma 90
_cell_formula_units_Z 16
_cell_length_a 13.43(3)
_cell_length_b 13.43(3)
_cell_length_c 19.15(5)
_cell_measurement_reflns_used 1008
_cell_measurement_temperature 240(2)
_cell_measurement_theta_max 27.98
_cell_measurement_theta_min 3.02
_cell_volume 3454(14)
_computing_cell_refinement 'Bruker SAINT'
_computing_data_collection 'Bruker SMART'
_computing_data_reduction 'Bruker SAINT'
_computing_molecular_graphics 'Bruker SHELXTL'
_computing_publication_material 'Bruker SHELXTL'
_computing_structure_refinement 'SHELXL-2014/7 (Sheldrick, 2014)'
_computing_structure_solution 'SHELXS-97 (Sheldrick, 2008)'
_diffrn_ambient_temperature 240(2)
_diffrn_measured_fraction_theta_full 1.000
_diffrn_measured_fraction_theta_max 1.000
_diffrn_measurement_device_type 'Bruker APEX-II CCD'
_diffrn_measurement_method '\w scans'
_diffrn_radiation_type MoK\a
_diffrn_radiation_wavelength 0.71073
_diffrn_reflns_av_R_equivalents 0.0625
_diffrn_reflns_av_unetI/netI 0.0269
_diffrn_reflns_Laue_measured_fraction_full 1.000
_diffrn_reflns_Laue_measured_fraction_max 1.000
_diffrn_reflns_limit_h_max 17
_diffrn_reflns_limit_h_min -17
_diffrn_reflns_limit_k_max 18
_diffrn_reflns_limit_k_min -17
_diffrn_reflns_limit_l_max 25
_diffrn_reflns_limit_l_min -25
_diffrn_reflns_number 19866
_diffrn_reflns_point_group_measured_fraction_full 1.000
_diffrn_reflns_point_group_measured_fraction_max 1.000
_diffrn_reflns_theta_full 25.242
_diffrn_reflns_theta_max 28.574
_diffrn_reflns_theta_min 3.021
_exptl_absorpt_coefficient_mu 22.817
_exptl_absorpt_correction_T_max 0.7457
_exptl_absorpt_correction_T_min 0.4063
_exptl_absorpt_correction_type multi-scan
_exptl_absorpt_process_details '(SADABS; Bruker, 2008)'
_exptl_crystal_colour red
_exptl_crystal_density_diffrn 4.000
_exptl_crystal_description rod
_exptl_crystal_F_000 3680
_exptl_crystal_size_max 0.130
_exptl_crystal_size_mid 0.120
_exptl_crystal_size_min 0.080
_refine_diff_density_max 0.646
_refine_diff_density_min -0.969
_refine_diff_density_rms 0.152
_refine_ls_extinction_method none
_refine_ls_goodness_of_fit_ref 1.057
_refine_ls_hydrogen_treatment undef
_refine_ls_matrix_type full
_refine_ls_number_parameters 43
_refine_ls_number_reflns 1109
_refine_ls_number_restraints 0
_refine_ls_restrained_S_all 1.057
_refine_ls_R_factor_all 0.0313
_refine_ls_R_factor_gt 0.0229
_refine_ls_shift/su_max 0.001
_refine_ls_shift/su_mean 0.000
_refine_ls_structure_factor_coef Fsqd
_refine_ls_weighting_details 'w=1/[\s^2^(Fo^2^)+(0.0227P)^2^+23.2390P] where P=(Fo^2^+2Fc^2^)/3'
_refine_ls_weighting_scheme calc
_refine_ls_wR_factor_gt 0.0545
_refine_ls_wR_factor_ref 0.0566
_reflns_Friedel_coverage 0.000
_reflns_number_gt 922
_reflns_number_total 1109
_reflns_threshold_expression 'I > 2\s(I)'
_cod_data_source_file ae1c01270_si_003.cif
_cod_data_source_block sad
_cod_original_cell_volume 3453(18)
_cod_original_sg_symbol_H-M 'I 41/a c d'
_cod_database_code 4518913
_shelx_shelxl_version_number 2014/7
_shelx_space_group_comment
;
The symmetry employed for this shelxl refinement is uniquely defined
by the following loop, which should always be used as a source of
symmetry information in preference to the above space-group names.
They are only intended as comments.
;
_shelx_estimated_absorpt_t_min 0.155
_shelx_estimated_absorpt_t_max 0.263

loop_
_space_group_symop_operation_xyz
'x, y, z'
'-x+1/2, -y, z+1/2'
'-y+1/4, x+3/4, z+1/4'
'y+1/4, -x+1/4, z+3/4'
'-x+1/2, y, -z'
'x, -y, -z+1/2'
'y+1/4, x+3/4, -z+3/4'
'-y+1/4, -x+1/4, -z+1/4'
'x+1/2, y+1/2, z+1/2'
'-x+1, -y+1/2, z+1'
'-y+3/4, x+5/4, z+3/4'
'y+3/4, -x+3/4, z+5/4'
'-x+1, y+1/2, -z+1/2'
'x+1/2, -y+1/2, -z+1'
'y+3/4, x+5/4, -z+5/4'
'-y+3/4, -x+3/4, -z+3/4'
'-x, -y, -z'
'x-1/2, y, -z-1/2'
'y-1/4, -x-3/4, -z-1/4'
'-y-1/4, x-1/4, -z-3/4'
'x-1/2, -y, z'
'-x, y, z-1/2'
'-y-1/4, -x-3/4, z-3/4'
'y-1/4, x-1/4, z-1/4'
'-x+1/2, -y+1/2, -z+1/2'
'x, y+1/2, -z'
'y+1/4, -x-1/4, -z+1/4'
'-y+1/4, x+1/4, -z-1/4'
'x, -y+1/2, z+1/2'
'-x+1/2, y+1/2, z'
'-y+1/4, -x-1/4, z-1/4'
'y+1/4, x+1/4, z+1/4'

loop_
_atom_site_label
_atom_site_type_symbol
_atom_site_fract_x
_atom_site_fract_y
_atom_site_fract_z
_atom_site_U_iso_or_equiv
_atom_site_adp_type
_atom_site_occupancy
_atom_site_site_symmetry_order
_atom_site_calc_flag
_atom_site_refinement_flags_posn
_atom_site_refinement_flags_adp
_atom_site_refinement_flags_occupancy
_atom_site_disorder_assembly
_atom_site_disorder_group
Ga1 Ga 0.42158(3) 0.37212(3) 0.18814(2) 0.01155(12) Uani 0.5 1 d . . P . .
Zn1 Zn 0.42158(3) 0.37212(3) 0.18814(2) 0.01155(12) Uani 0.5 1 d . . P . .
Se1 Se 0.54660(3) 0.46232(3) 0.12629(2) 0.01625(12) Uani 1 1 d . . . . .
Se2 Se 0.32970(4) 0.5000 0.2500 0.01281(13) Uani 1 2 d S T P . .
Se3 Se 0.5000 0.2500 0.26635(3) 0.01460(13) Uani 1 2 d S T P . .
Na1 Na 0.38165(15) 0.36835(15) 0.3750 0.0293(6) Uani 1 2 d S T P . .
Na2 Na 0.33885(19) 0.1243(2) 0.25682(18) 0.0848(12) Uani 1 1 d . . . . .

loop_
_atom_site_aniso_label
_atom_site_aniso_U_11
_atom_site_aniso_U_22
_atom_site_aniso_U_33
_atom_site_aniso_U_23
_atom_site_aniso_U_13
_atom_site_aniso_U_12
Ga1 0.0107(2) 0.0095(2) 0.0144(2) -0.00196(16) 0.00171(16) 0.00001(16)
Zn1 0.0107(2) 0.0095(2) 0.0144(2) -0.00196(16) 0.00171(16) 0.00001(16)
Se1 0.0158(2) 0.01029(18) 0.0227(2) -0.00053(15) 0.00866(15) -0.00036(15)
Se2 0.0079(2) 0.0119(2) 0.0186(3) -0.0076(2) 0.000 0.000
Se3 0.0146(3) 0.0126(3) 0.0166(3) 0.000 0.000 -0.0011(2)
Na1 0.0331(9) 0.0331(9) 0.0217(12) 0.0024(8) 0.0024(8) 0.0031(12)
Na2 0.0415(15) 0.081(2) 0.132(3) -0.070(2) 0.0471(17) -0.0448(15)

loop_
_atom_type_symbol
_atom_type_description
_atom_type_scat_dispersion_real
_atom_type_scat_dispersion_imag
_atom_type_scat_source
Ga Ga 0.2307 1.6083 'International Tables Vol C Tables 4.2.6.8 and 6.1.1.4'
Na Na 0.0362 0.0249 'International Tables Vol C Tables 4.2.6.8 and 6.1.1.4'
Se Se -0.0929 2.2259 'International Tables Vol C Tables 4.2.6.8 and 6.1.1.4'
Zn Zn 0.2839 1.4301 'International Tables Vol C Tables 4.2.6.8 and 6.1.1.4'

loop_
_geom_angle_atom_site_label_1
_geom_angle_atom_site_label_2
_geom_angle_atom_site_label_3
_geom_angle
_geom_angle_site_symmetry_1
_geom_angle_site_symmetry_3
_geom_angle_publ_flag
Se1 Ga1 Se1 119.05(17) . 20_656 ?
Se1 Ga1 Se2 103.96(8) . . ?
Se1 Ga1 Se2 99.73(8) 20_656 . ?
Se1 Ga1 Se3 109.87(8) . . ?
Se1 Ga1 Se3 110.58(8) 20_656 . ?
Se2 Ga1 Se3 113.14(18) . . ?
Se1 Ga1 Na2 61.93(13) . 10_554 ?
Se1 Ga1 Na2 153.12(6) 20_656 10_554 ?
Se2 Ga1 Na2 106.04(12) . 10_554 ?
Se3 Ga1 Na2 51.84(5) . 10_554 ?
Se1 Ga1 Na1 127.05(6) . . ?
Se1 Ga1 Na1 112.99(11) 20_656 . ?
Se2 Ga1 Na1 56.71(8) . . ?
Se3 Ga1 Na1 56.74(12) . . ?
Na2 Ga1 Na1 76.30(12) 10_554 . ?
Ga1 Se1 Zn1 99.9 . 27_565 ?
Ga1 Se1 Ga1 99.90(9) . 27_565 ?
Zn1 Se1 Ga1 0.0 27_565 27_565 ?
Ga1 Se1 Na2 154.58(7) . 11_544 ?
Zn1 Se1 Na2 83.36(14) 27_565 11_544 ?
Ga1 Se1 Na2 83.36(14) 27_565 11_544 ?
Ga1 Se1 Na2 76.27(12) . 10_554 ?
Zn1 Se1 Na2 85.72(19) 27_565 10_554 ?
Ga1 Se1 Na2 85.72(19) 27_565 10_554 ?
Na2 Se1 Na2 129.14(13) 11_544 10_554 ?
Ga1 Se1 Na1 82.90(5) . 11_544 ?
Zn1 Se1 Na1 145.67(8) 27_565 11_544 ?
Ga1 Se1 Na1 145.67(8) 27_565 11_544 ?
Na2 Se1 Na1 80.66(5) 11_544 11_544 ?
Na2 Se1 Na1 127.59(12) 10_554 11_544 ?
Ga1 Se1 Na2 108.00(18) . 13 ?
Zn1 Se1 Na2 127.66(7) 27_565 13 ?
Ga1 Se1 Na2 127.66(7) 27_565 13 ?
Na2 Se1 Na2 88.9(2) 11_544 13 ?
Na2 Se1 Na2 60.36(14) 10_554 13 ?
Na1 Se1 Na2 82.28(5) 11_544 13 ?
Ga1 Se1 Na2 78.30(18) . 27_565 ?
Zn1 Se1 Na2 76.06(12) 27_565 27_565 ?
Ga1 Se1 Na2 76.06(12) 27_565 27_565 ?
Na2 Se1 Na2 78.07(19) 11_544 27_565 ?
Na2 Se1 Na2 145.48(9) 10_554 27_565 ?
Na1 Se1 Na2 71.01(6) 11_544 27_565 ?
Na2 Se1 Na2 151.75(5) 13 27_565 ?
Zn1 Se2 Ga1 0.0 6_565 6_565 ?
Zn1 Se2 Ga1 118.8 6_565 . ?
Ga1 Se2 Ga1 118.80(6) 6_565 . ?
Zn1 Se2 Na2 148.43(8) 6_565 25 ?
Ga1 Se2 Na2 148.43(8) 6_565 25 ?
Ga1 Se2 Na2 88.08(5) . 25 ?
Zn1 Se2 Na2 88.08(5) 6_565 30 ?
Ga1 Se2 Na2 88.08(5) 6_565 30 ?
Ga1 Se2 Na2 148.43(8) . 30 ?
Na2 Se2 Na2 72.98(13) 25 30 ?
Zn1 Se2 Na1 81.77(18) 6_565 11_544 ?
Ga1 Se2 Na1 81.77(18) 6_565 11_544 ?
Ga1 Se2 Na1 84.88(13) . 11_544 ?
Na2 Se2 Na1 119.34(12) 25 11_544 ?
Na2 Se2 Na1 82.93(9) 30 11_544 ?
Zn1 Se2 Na1 84.88(13) 6_565 . ?
Ga1 Se2 Na1 84.88(13) 6_565 . ?
Ga1 Se2 Na1 81.77(18) . . ?
Na2 Se2 Na1 82.93(9) 25 . ?
Na2 Se2 Na1 119.34(12) 30 . ?
Na1 Se2 Na1 153.62(8) 11_544 . ?
Ga1 Se3 Zn1 104.9 . 10_554 ?
Ga1 Se3 Ga1 104.92(19) . 10_554 ?
Zn1 Se3 Ga1 0.0 10_554 10_554 ?
Ga1 Se3 Na2 83.52(5) . 10_554 ?
Zn1 Se3 Na2 91.83(9) 10_554 10_554 ?
Ga1 Se3 Na2 91.83(9) 10_554 10_554 ?
Ga1 Se3 Na2 91.83(9) . . ?
Zn1 Se3 Na2 83.52(5) 10_554 . ?
Ga1 Se3 Na2 83.52(5) 10_554 . ?
Na2 Se3 Na2 172.39(15) 10_554 . ?
Ga1 Se3 Na1 81.11(19) . . ?
Zn1 Se3 Na1 169.25(2) 10_554 . ?
Ga1 Se3 Na1 169.25(2) 10_554 . ?
Na2 Se3 Na1 97.75(9) 10_554 . ?
Na2 Se3 Na1 87.44(6) . . ?
Ga1 Se3 Na1 169.25(2) . 10_554 ?
Zn1 Se3 Na1 81.11(19) 10_554 10_554 ?
Ga1 Se3 Na1 81.11(19) 10_554 10_554 ?
Na2 Se3 Na1 87.44(6) 10_554 10_554 ?
Na2 Se3 Na1 97.75(9) . 10_554 ?
Na1 Se3 Na1 94.4(2) . 10_554 ?
Se2 Na1 Se2 110.45(19) 12_454 . ?
Se2 Na1 Se3 161.91(6) 12_454 . ?
Se2 Na1 Se3 83.48(18) . . ?
Se2 Na1 Se3 83.48(18) 12_454 7_545 ?
Se2 Na1 Se3 161.91(6) . 7_545 ?
Se3 Na1 Se3 85.6(2) . 7_545 ?
Se2 Na1 Se1 104.25(5) 12_454 6_565 ?
Se2 Na1 Se1 74.86(4) . 6_565 ?
Se3 Na1 Se1 90.25(4) . 6_565 ?
Se3 Na1 Se1 90.85(4) 7_545 6_565 ?
Se2 Na1 Se1 74.86(4) 12_454 12_454 ?
Se2 Na1 Se1 104.25(5) . 12_454 ?
Se3 Na1 Se1 90.85(4) . 12_454 ?
Se3 Na1 Se1 90.25(4) 7_545 12_454 ?
Se1 Na1 Se1 178.50(10) 6_565 12_454 ?
Se2 Na1 Ga1 41.52(10) 12_454 16 ?
Se2 Na1 Ga1 148.98(11) . 16 ?
Se3 Na1 Ga1 127.02(14) . 16 ?
Se3 Na1 Ga1 42.15(8) 7_545 16 ?
Se1 Na1 Ga1 97.10(2) 6_565 16 ?
Se1 Na1 Ga1 83.04(2) 12_454 16 ?
Se2 Na1 Zn1 41.52(10) 12_454 16 ?
Se2 Na1 Zn1 148.98(11) . 16 ?
Se3 Na1 Zn1 127.02(14) . 16 ?
Se3 Na1 Zn1 42.15(8) 7_545 16 ?
Se1 Na1 Zn1 97.10(2) 6_565 16 ?
Se1 Na1 Zn1 83.04(2) 12_454 16 ?
Ga1 Na1 Zn1 0.000(18) 16 16 ?
Se2 Na1 Ga1 148.98(11) 12_454 . ?
Se2 Na1 Ga1 41.52(10) . . ?
Se3 Na1 Ga1 42.15(8) . . ?
Se3 Na1 Ga1 127.02(14) 7_545 . ?
Se1 Na1 Ga1 83.04(2) 6_565 . ?
Se1 Na1 Ga1 97.10(2) 12_454 . ?
Ga1 Na1 Ga1 169.11(10) 16 . ?
Zn1 Na1 Ga1 169.1 16 . ?
Se2 Na1 Na2 45.87(9) 12_454 32 ?
Se2 Na1 Na2 93.6(2) . 32 ?
Se3 Na1 Na2 148.05(7) . 32 ?
Se3 Na1 Na2 88.12(17) 7_545 32 ?
Se1 Na1 Na2 58.52(7) 6_565 32 ?
Se1 Na1 Na2 120.50(8) 12_454 32 ?
Ga1 Na1 Na2 58.06(13) 16 32 ?
Zn1 Na1 Na2 58.06(13) 16 32 ?
Ga1 Na1 Na2 129.38(11) . 32 ?
Se2 Na1 Na2 93.6(2) 12_454 25 ?
Se2 Na1 Na2 45.87(9) . 25 ?
Se3 Na1 Na2 88.12(17) . 25 ?
Se3 Na1 Na2 148.05(7) 7_545 25 ?
Se1 Na1 Na2 120.50(8) 6_565 25 ?
Se1 Na1 Na2 58.52(7) 12_454 25 ?
Ga1 Na1 Na2 129.38(11) 16 25 ?
Zn1 Na1 Na2 129.38(11) 16 25 ?
Ga1 Na1 Na2 58.06(13) . 25 ?
Na2 Na1 Na2 112.46(15) 32 25 ?
Se3 Na2 Se2 178.07(10) . 25 ?
Se3 Na2 Se1 100.09(9) . 12_454 ?
Se2 Na2 Se1 78.04(7) 25 12_454 ?
Se3 Na2 Se1 83.99(7) . 10_554 ?
Se2 Na2 Se1 97.85(8) 25 10_554 ?
Se1 Na2 Se1 175.20(11) 12_454 10_554 ?
Se3 Na2 Na2 128.10(7) . 6 ?
Se2 Na2 Na2 53.51(6) 25 6 ?
Se1 Na2 Na2 114.01(14) 12_454 6 ?
Se1 Na2 Na2 64.60(9) 10_554 6 ?
Se3 Na2 Zn1 44.64(5) . 10_554 ?
Se2 Na2 Zn1 137.29(9) 25 10_554 ?
Se1 Na2 Zn1 142.83(9) 12_454 10_554 ?
Se1 Na2 Zn1 41.80(3) 10_554 10_554 ?
Na2 Na2 Zn1 89.10(5) 6 10_554 ?
Se3 Na2 Ga1 44.64(5) . 10_554 ?
Se2 Na2 Ga1 137.29(9) 25 10_554 ?
Se1 Na2 Ga1 142.83(9) 12_454 10_554 ?
Se1 Na2 Ga1 41.80(3) 10_554 10_554 ?
Na2 Na2 Ga1 89.10(5) 6 10_554 ?
Zn1 Na2 Ga1 0.0 10_554 10_554 ?
Se3 Na2 Se1 89.61(10) . 13_545 ?
Se2 Na2 Se1 90.84(9) 25 13_545 ?
Se1 Na2 Se1 88.9(2) 12_454 13_545 ?
Se1 Na2 Se1 93.7(2) 10_554 13_545 ?
Na2 Na2 Se1 55.04(12) 6 13_545 ?
Zn1 Na2 Se1 80.96(13) 10_554 13_545 ?
Ga1 Na2 Se1 80.96(13) 10_554 13_545 ?
Se3 Na2 Se1 78.33(9) . 20_656 ?
Se2 Na2 Se1 101.52(11) 25 20_656 ?
Se1 Na2 Se1 101.93(19) 12_454 20_656 ?
Se1 Na2 Se1 76.30(19) 10_554 20_656 ?
Na2 Na2 Se1 126.90(18) 6 20_656 ?
Zn1 Na2 Se1 84.10(12) 10_554 20_656 ?
Ga1 Na2 Se1 84.10(12) 10_554 20_656 ?
Se1 Na2 Se1 164.94(8) 13_545 20_656 ?
Se3 Na2 Zn1 136.55(9) . 25 ?
Se2 Na2 Zn1 41.54(4) 25 25 ?
Se1 Na2 Zn1 40.84(3) 12_454 25 ?
Se1 Na2 Zn1 134.41(9) 10_554 25 ?
Na2 Na2 Zn1 92.04(7) 6 25 ?
Zn1 Na2 Zn1 174.32(13) 10_554 25 ?
Ga1 Na2 Zn1 174.32(13) 10_554 25 ?
Se1 Na2 Zn1 104.23(13) 13_545 25 ?
Se1 Na2 Zn1 90.77(11) 20_656 25 ?
Se3 Na2 Na1 128.75(13) . 25 ?
Se2 Na2 Na1 51.20(7) 25 25 ?
Se1 Na2 Na1 93.10(19) 12_454 25 ?
Se1 Na2 Na1 82.33(19) 10_554 25 ?
Na2 Na2 Na1 88.55(8) 6 25 ?
Zn1 Na2 Na1 117.28(19) 10_554 25 ?
Ga1 Na2 Na1 117.28(19) 10_554 25 ?
Se1 Na2 Na1 140.30(9) 13_545 25 ?
Se1 Na2 Na1 50.46(10) 20_656 25 ?
Zn1 Na2 Na1 57.22(16) 25 25 ?
Se3 Na2 Na1 49.50(6) . . ?
Se2 Na2 Na1 128.59(9) 25 . ?
Se1 Na2 Na1 51.11(8) 12_454 . ?
Se1 Na2 Na1 132.51(10) 10_554 . ?
Na2 Na2 Na1 148.85(19) 6 . ?
Zn1 Na2 Na1 93.98(9) 10_554 . ?
Ga1 Na2 Na1 93.98(9) 10_554 . ?
Se1 Na2 Na1 94.83(17) 13_545 . ?
Se1 Na2 Na1 84.23(19) 20_656 . ?
Zn1 Na2 Na1 87.92(8) 25 . ?
Na1 Na2 Na1 116.92(12) 25 . ?

loop_
_geom_bond_atom_site_label_1
_geom_bond_atom_site_label_2
_geom_bond_distance
_geom_bond_site_symmetry_2
_geom_bond_publ_flag
Ga1 Se1 2.385(5) . ?
Ga1 Se1 2.405(4) 20_656 ?
Ga1 Se2 2.424(5) . ?
Ga1 Se3 2.458(4) . ?
Ga1 Na2 3.476(7) 10_554 ?
Ga1 Na1 3.619(9) . ?
Se1 Zn1 2.405(4) 27_565 ?
Se1 Ga1 2.405(4) 27_565 ?
Se1 Na2 3.041(6) 11_544 ?
Se1 Na2 3.157(6) 10_554 ?
Se1 Na1 3.174(8) 11_544 ?
Se1 Na2 3.480(7) 13 ?
Se1 Na2 3.511(7) 27_565 ?
Se2 Zn1 2.424(5) 6_565 ?
Se2 Ga1 2.424(5) 6_565 ?
Se2 Na2 2.815(7) 25 ?
Se2 Na2 2.815(7) 30 ?
Se2 Na1 3.057(6) 11_544 ?
Se2 Na1 3.057(6) . ?
Se3 Zn1 2.458(4) 10_554 ?
Se3 Ga1 2.458(4) 10_554 ?
Se3 Na2 2.751(7) 10_554 ?
Se3 Na2 2.751(7) . ?
Se3 Na1 3.063(6) . ?
Se3 Na1 3.063(6) 10_554 ?
Na1 Se2 3.057(6) 12_454 ?
Na1 Se3 3.063(6) 7_545 ?
Na1 Se1 3.174(7) 6_565 ?
Na1 Se1 3.174(8) 12_454 ?
Na1 Ga1 3.619(9) 16 ?
Na1 Zn1 3.619(9) 16 ?
Na1 Na2 3.892(8) 32 ?
Na1 Na2 3.892(8) 25 ?
Na2 Se2 2.815(7) 25 ?
Na2 Se1 3.042(6) 12_454 ?
Na2 Se1 3.157(6) 10_554 ?
Na2 Na2 3.348(10) 6 ?
Na2 Zn1 3.476(7) 10_554 ?
Na2 Ga1 3.476(7) 10_554 ?
Na2 Se1 3.480(7) 13_545 ?
Na2 Se1 3.511(7) 20_656 ?
Na2 Zn1 3.653(8) 25 ?
Na2 Na1 3.892(8) 25 ?
